data_4038229
loop_
_publ_author_name
'Mao, Jialin'
'Hai, Yu'
'Ye, Hebo'
'You, Lei'

_publ_section_title
;
 Adaptive Covalent Networks Enabled by Dual Reactivity: The Evolution of
 Reversible Covalent Bonds, Their Molecular Assemblies, and Guest
 Recognition.
;
_journal_issue 8
_journal_name_full 'The Journal of organic chemistry'
_journal_page_first 5351
_journal_page_last 5361
_journal_paper_doi 10.1021/acs.joc.0c00051
_journal_volume 85
_journal_year 2020
_chemical_formula_sum 'C17 H21 N2 O2 S'
_chemical_formula_weight 317.42
_space_group_crystal_system triclinic
_space_group_IT_number 2
_space_group_name_Hall '-P 1'
_space_group_name_H-M_alt 'P -1'
_atom_sites_solution_hydrogens mixed
_audit_creation_method SHELXL-2014/7
_cell_angle_alpha 101.805(2)
_cell_angle_beta 104.363(2)
_cell_angle_gamma 100.367(2)
_cell_formula_units_Z 2
_cell_length_a 7.0032(2)
_cell_length_b 10.8265(2)
_cell_length_c 11.8966(2)
_cell_measurement_reflns_used 6626
_cell_measurement_temperature 293(2)
_cell_measurement_theta_max 60.3780
_cell_measurement_theta_min 3.7320
_cell_volume 829.63(3)
_computing_structure_refinement 'SHELXL-2014/7 (Sheldrick, 2014)'
_diffrn_ambient_temperature 293(2)
_diffrn_measured_fraction_theta_full 0.996
_diffrn_measured_fraction_theta_max 0.973
_diffrn_measurement_device_type 'ROD, Synergy Custom system, HyPix'
_diffrn_radiation_type GaK\a
_diffrn_radiation_wavelength 1.3405
_diffrn_reflns_av_R_equivalents 0.0283
_diffrn_reflns_av_unetI/netI 0.0296
_diffrn_reflns_Laue_measured_fraction_full 0.996
_diffrn_reflns_Laue_measured_fraction_max 0.973
_diffrn_reflns_limit_h_max 9
_diffrn_reflns_limit_h_min -9
_diffrn_reflns_limit_k_max 14
_diffrn_reflns_limit_k_min -13
_diffrn_reflns_limit_l_max 14
_diffrn_reflns_limit_l_min -15
_diffrn_reflns_number 10161
_diffrn_reflns_point_group_measured_fraction_full 0.996
_diffrn_reflns_point_group_measured_fraction_max 0.973
_diffrn_reflns_theta_full 53.543
_diffrn_reflns_theta_max 60.426
_diffrn_reflns_theta_min 3.739
_exptl_absorpt_coefficient_mu 1.165
_exptl_crystal_density_diffrn 1.271
_exptl_crystal_description Prism
_exptl_crystal_F_000 338
_refine_diff_density_max 0.474
_refine_diff_density_min -0.336
_refine_diff_density_rms 0.053
_refine_ls_extinction_method none
_refine_ls_goodness_of_fit_ref 1.055
_refine_ls_hydrogen_treatment constr
_refine_ls_matrix_type full
_refine_ls_number_parameters 199
_refine_ls_number_reflns 3686
_refine_ls_number_restraints 0
_refine_ls_restrained_S_all 1.055
_refine_ls_R_factor_all 0.0615
_refine_ls_R_factor_gt 0.0556
_refine_ls_shift/su_max 0.001
_refine_ls_shift/su_mean 0.000
_refine_ls_structure_factor_coef Fsqd
_refine_ls_weighting_details 'w=1/[\s^2^(Fo^2^)+(0.0886P)^2^+0.3585P] where P=(Fo^2^+2Fc^2^)/3'
_refine_ls_weighting_scheme calc
_refine_ls_wR_factor_gt 0.1592
_refine_ls_wR_factor_ref 0.1654
_reflns_Friedel_coverage 0.000
_reflns_number_gt 3183
_reflns_number_total 3686
_reflns_threshold_expression 'I > 2\s(I)'
_cod_data_source_file jo0c00051_si_002.cif
_cod_data_source_block 1I2
_cod_depositor_comments 'Adding full bibliography for 4038227--4038237.cif.'
_cod_database_code 4038229
_shelx_shelxl_version_number 2014/7
_shelx_space_group_comment
;
The symmetry employed for this shelxl refinement is uniquely defined
by the following loop, which should always be used as a source of
symmetry information in preference to the above space-group names.
They are only intended as comments.
;

loop_
_space_group_symop_operation_xyz
'x, y, z'
'-x, -y, -z'

loop_
_atom_site_label
_atom_site_type_symbol
_atom_site_fract_x
_atom_site_fract_y
_atom_site_fract_z
_atom_site_U_iso_or_equiv
_atom_site_adp_type
_atom_site_occupancy
_atom_site_site_symmetry_order
_atom_site_calc_flag
_atom_site_refinement_flags_posn
_atom_site_refinement_flags_adp
_atom_site_refinement_flags_occupancy
_atom_site_disorder_assembly
_atom_site_disorder_group
S2 S 0.91326(7) 0.75904(5) 0.16042(5) 0.04745(19) Uani 1 1 d . . . . .
O21 O 0.9179(3) 0.77371(19) 0.04368(18) 0.0710(5) Uani 1 1 d . . . . .
O22 O 1.0994(3) 0.82118(18) 0.2539(2) 0.0773(6) Uani 1 1 d . . . . .
N1 N 0.7242(3) 0.80141(16) 0.19861(17) 0.0454(4) Uani 1 1 d . . . . .
N14 N 0.4749(3) 0.70822(18) 0.29116(15) 0.0464(4) Uani 1 1 d . . . . .
H14 H 0.3865 0.7542 0.2847 0.056 Uiso 1 1 d R U . . .
C11 C 0.6012(3) 0.97001(17) 0.10453(18) 0.0393(4) Uani 1 1 d . . . . .
C13 C 0.3937(3) 0.95764(19) 0.07371(19) 0.0429(4) Uani 1 1 d . . . . .
H13 H 0.3210 0.9295 0.1232 0.051 Uiso 1 1 calc R U . . .
C8 C 0.6311(3) 0.57397(19) 0.16610(16) 0.0384(4) Uani 1 1 d . . . . .
C9 C 0.5503(3) 0.69408(19) 0.18950(17) 0.0392(4) Uani 1 1 d . . . . .
H9 H 0.4390 0.6883 0.1185 0.047 Uiso 1 1 calc R U . . .
C12 C 0.2925(3) 0.98648(19) -0.02947(19) 0.0434(4) Uani 1 1 d . . . . .
H12 H 0.1526 0.9768 -0.0490 0.052 Uiso 1 1 calc R U . . .
C3 C 0.8233(3) 0.59619(19) 0.15384(18) 0.0419(4) Uani 1 1 d . . . . .
C10 C 0.7094(4) 0.9364(2) 0.21627(19) 0.0485(5) Uani 1 1 d . . . . .
H10A H 0.8456 0.9926 0.2484 0.058 Uiso 1 1 calc R U . . .
H10B H 0.6388 0.9549 0.2760 0.058 Uiso 1 1 calc R U . . .
C7 C 0.5301(3) 0.4482(2) 0.15601(18) 0.0475(5) Uani 1 1 d . . . . .
H7 H 0.3987 0.4308 0.1622 0.057 Uiso 1 1 calc R U . . .
C6 C 0.6271(4) 0.3489(2) 0.1365(2) 0.0546(6) Uani 1 1 d . . . . .
H6 H 0.5602 0.2641 0.1298 0.066 Uiso 1 1 calc R U . . .
C4 C 0.9242(4) 0.4978(2) 0.1350(2) 0.0535(5) Uani 1 1 d . . . . .
H4 H 1.0552 0.5153 0.1281 0.064 Uiso 1 1 calc R U . . .
C15 C 0.6134(4) 0.7484(3) 0.4132(2) 0.0590(6) Uani 1 1 d . . . . .
H15 H 0.7101 0.8290 0.4196 0.071 Uiso 1 1 calc R U . . .
C5 C 0.8230(4) 0.3739(2) 0.1268(2) 0.0576(6) Uani 1 1 d . . . . .
H5 H 0.8864 0.3060 0.1147 0.069 Uiso 1 1 calc R U . . .
C16 C 0.7346(7) 0.6572(4) 0.4502(3) 0.1005(13) Uani 1 1 d . . . . .
H16A H 0.8189 0.6422 0.3978 0.121 Uiso 1 1 calc R U . . .
H16B H 0.6437 0.5746 0.4414 0.121 Uiso 1 1 calc R U . . .
C20 C 0.4912(6) 0.7829(4) 0.4999(3) 0.0988(12) Uani 1 1 d . . . . .
H20A H 0.4239 0.8494 0.4787 0.119 Uiso 1 1 calc R U . . .
H20B H 0.3872 0.7066 0.4921 0.119 Uiso 1 1 calc R U . . .
C18 C 0.7439(8) 0.7432(5) 0.6652(3) 0.1193(16) Uani 1 1 d . . . . .
H18A H 0.6537 0.6641 0.6654 0.143 Uiso 1 1 calc R U . . .
H18B H 0.8340 0.7818 0.7463 0.143 Uiso 1 1 calc R U . . .
C17 C 0.8697(8) 0.7096(5) 0.5805(3) 0.1226(17) Uani 1 1 d . . . . .
H17A H 0.9395 0.6448 0.6033 0.147 Uiso 1 1 calc R U . . .
H17B H 0.9716 0.7868 0.5875 0.147 Uiso 1 1 calc R U . . .
C19 C 0.6258(10) 0.8322(5) 0.6302(3) 0.140(2) Uani 1 1 d . . . . .
H19A H 0.7167 0.9153 0.6404 0.168 Uiso 1 1 calc R U . . .
H19B H 0.5409 0.8459 0.6825 0.168 Uiso 1 1 calc R U . . .

loop_
_atom_site_aniso_label
_atom_site_aniso_U_11
_atom_site_aniso_U_22
_atom_site_aniso_U_33
_atom_site_aniso_U_23
_atom_site_aniso_U_13
_atom_site_aniso_U_12
S2 0.0382(3) 0.0435(3) 0.0692(4) 0.0207(2) 0.0229(2) 0.0143(2)
O21 0.0834(13) 0.0727(11) 0.0901(13) 0.0433(10) 0.0596(11) 0.0287(10)
O22 0.0425(9) 0.0575(10) 0.1150(17) 0.0127(10) 0.0024(10) 0.0107(8)
N1 0.0461(9) 0.0425(9) 0.0645(11) 0.0262(8) 0.0292(8) 0.0209(7)
N14 0.0409(9) 0.0591(11) 0.0464(9) 0.0168(8) 0.0191(7) 0.0179(8)
C11 0.0467(10) 0.0288(8) 0.0483(10) 0.0134(7) 0.0187(8) 0.0131(7)
C13 0.0473(11) 0.0380(9) 0.0563(11) 0.0210(8) 0.0287(9) 0.0139(8)
C8 0.0397(9) 0.0429(10) 0.0358(9) 0.0141(7) 0.0120(7) 0.0128(7)
C9 0.0350(9) 0.0473(10) 0.0411(9) 0.0177(8) 0.0129(7) 0.0153(8)
C12 0.0387(10) 0.0388(9) 0.0602(12) 0.0191(8) 0.0213(9) 0.0119(8)
C3 0.0412(10) 0.0414(10) 0.0479(10) 0.0150(8) 0.0164(8) 0.0140(8)
C10 0.0595(13) 0.0415(10) 0.0513(11) 0.0158(9) 0.0196(10) 0.0206(9)
C7 0.0492(11) 0.0484(11) 0.0452(10) 0.0146(8) 0.0160(9) 0.0069(9)
C6 0.0734(15) 0.0390(10) 0.0527(12) 0.0130(9) 0.0220(11) 0.0111(10)
C4 0.0517(12) 0.0517(12) 0.0664(14) 0.0174(10) 0.0246(10) 0.0238(10)
C15 0.0694(16) 0.0680(15) 0.0456(12) 0.0196(10) 0.0214(11) 0.0197(12)
C5 0.0744(16) 0.0450(11) 0.0601(13) 0.0149(10) 0.0222(12) 0.0267(11)
C16 0.126(3) 0.127(3) 0.0566(17) 0.0220(18) 0.0156(18) 0.068(3)
C20 0.120(3) 0.128(3) 0.0619(18) 0.0152(18) 0.0399(19) 0.057(3)
C18 0.175(5) 0.128(3) 0.0460(16) 0.0264(18) 0.020(2) 0.031(3)
C17 0.143(4) 0.167(4) 0.0549(18) 0.029(2) 0.003(2) 0.066(3)
C19 0.217(6) 0.144(4) 0.059(2) 0.000(2) 0.039(3) 0.079(4)

loop_
_atom_type_symbol
_atom_type_description
_atom_type_scat_dispersion_real
_atom_type_scat_dispersion_imag
_atom_type_scat_source
C C 0.0150 0.0070 'International Tables Vol C Tables 4.2.6.8 and 6.1.1.4'
H H 0.0000 0.0000 'International Tables Vol C Tables 4.2.6.8 and 6.1.1.4'
N N 0.0250 0.0140 'International Tables Vol C Tables 4.2.6.8 and 6.1.1.4'
O O 0.0410 0.0250 'International Tables Vol C Tables 4.2.6.8 and 6.1.1.4'
S S 0.2920 0.4240 'International Tables Vol C Tables 4.2.6.8 and 6.1.1.4'

loop_
_geom_angle_atom_site_label_1
_geom_angle_atom_site_label_2
_geom_angle_atom_site_label_3
_geom_angle
_geom_angle_site_symmetry_1
_geom_angle_site_symmetry_3
_geom_angle_publ_flag
O22 S2 O21 114.17(13) . . ?
O22 S2 N1 110.48(11) . . ?
O21 S2 N1 113.10(10) . . ?
O22 S2 C3 113.49(11) . . ?
O21 S2 C3 110.55(11) . . ?
N1 S2 C3 93.31(9) . . ?
C10 N1 C9 122.01(16) . . ?
C10 N1 S2 120.24(14) . . ?
C9 N1 S2 116.54(13) . . ?
C9 N14 C15 120.97(17) . . ?
C9 N14 H14 110.5 . . ?
C15 N14 H14 110.2 . . ?
C13 C11 C12 118.47(18) . 2_675 ?
C13 C11 C10 120.57(18) . . ?
C12 C11 C10 120.96(19) 2_675 . ?
C11 C13 C12 121.05(18) . . ?
C11 C13 H13 119.5 . . ?
C12 C13 H13 119.5 . . ?
C3 C8 C7 119.04(19) . . ?
C3 C8 C9 114.73(17) . . ?
C7 C8 C9 126.23(18) . . ?
N14 C9 N1 115.04(16) . . ?
N14 C9 C8 113.20(16) . . ?
N1 C9 C8 103.40(14) . . ?
N14 C9 H9 108.3 . . ?
N1 C9 H9 108.3 . . ?
C8 C9 H9 108.3 . . ?
C13 C12 C11 120.47(19) . 2_675 ?
C13 C12 H12 119.8 . . ?
C11 C12 H12 119.8 2_675 . ?
C8 C3 C4 122.8(2) . . ?
C8 C3 S2 110.86(15) . . ?
C4 C3 S2 126.33(17) . . ?
N1 C10 C11 114.85(17) . . ?
N1 C10 H10A 108.6 . . ?
C11 C10 H10A 108.6 . . ?
N1 C10 H10B 108.6 . . ?
C11 C10 H10B 108.6 . . ?
H10A C10 H10B 107.5 . . ?
C6 C7 C8 119.1(2) . . ?
C6 C7 H7 120.5 . . ?
C8 C7 H7 120.5 . . ?
C7 C6 C5 120.9(2) . . ?
C7 C6 H6 119.5 . . ?
C5 C6 H6 119.5 . . ?
C5 C4 C3 117.4(2) . . ?
C5 C4 H4 121.3 . . ?
C3 C4 H4 121.3 . . ?
N14 C15 C16 117.1(2) . . ?
N14 C15 C20 108.0(2) . . ?
C16 C15 C20 110.7(3) . . ?
N14 C15 H15 106.8 . . ?
C16 C15 H15 106.8 . . ?
C20 C15 H15 106.8 . . ?
C4 C5 C6 120.7(2) . . ?
C4 C5 H5 119.6 . . ?
C6 C5 H5 119.6 . . ?
C15 C16 C17 111.8(3) . . ?
C15 C16 H16A 109.3 . . ?
C17 C16 H16A 109.3 . . ?
C15 C16 H16B 109.3 . . ?
C17 C16 H16B 109.3 . . ?
H16A C16 H16B 107.9 . . ?
C19 C20 C15 111.8(3) . . ?
C19 C20 H20A 109.2 . . ?
C15 C20 H20A 109.2 . . ?
C19 C20 H20B 109.2 . . ?
C15 C20 H20B 109.2 . . ?
H20A C20 H20B 107.9 . . ?
C19 C18 C17 111.8(4) . . ?
C19 C18 H18A 109.3 . . ?
C17 C18 H18A 109.3 . . ?
C19 C18 H18B 109.3 . . ?
C17 C18 H18B 109.3 . . ?
H18A C18 H18B 107.9 . . ?
C18 C17 C16 110.9(4) . . ?
C18 C17 H17A 109.5 . . ?
C16 C17 H17A 109.5 . . ?
C18 C17 H17B 109.5 . . ?
C16 C17 H17B 109.5 . . ?
H17A C17 H17B 108.1 . . ?
C18 C19 C20 112.5(3) . . ?
C18 C19 H19A 109.1 . . ?
C20 C19 H19A 109.1 . . ?
C18 C19 H19B 109.1 . . ?
C20 C19 H19B 109.1 . . ?
H19A C19 H19B 107.8 . . ?

loop_
_geom_bond_atom_site_label_1
_geom_bond_atom_site_label_2
_geom_bond_distance
_geom_bond_site_symmetry_2
_geom_bond_publ_flag
S2 O22 1.4311(19) . ?
S2 O21 1.4373(19) . ?
S2 N1 1.6127(17) . ?
S2 C3 1.741(2) . ?
N1 C10 1.460(2) . ?
N1 C9 1.490(2) . ?
N14 C9 1.427(2) . ?
N14 C15 1.459(3) . ?
N14 H14 0.8600 . ?
C11 C13 1.382(3) . ?
C11 C12 1.396(3) 2_675 ?
C11 C10 1.507(3) . ?
C13 C12 1.383(3) . ?
C13 H13 0.9300 . ?
C8 C3 1.374(3) . ?
C8 C7 1.383(3) . ?
C8 C9 1.511(3) . ?
C9 H9 0.9800 . ?
C12 C11 1.396(3) 2_675 ?
C12 H12 0.9300 . ?
C3 C4 1.391(3) . ?
C10 H10A 0.9700 . ?
C10 H10B 0.9700 . ?
C7 C6 1.383(3) . ?
C7 H7 0.9300 . ?
C6 C5 1.388(4) . ?
C6 H6 0.9300 . ?
C4 C5 1.371(3) . ?
C4 H4 0.9300 . ?
C15 C16 1.477(4) . ?
C15 C20 1.527(4) . ?
C15 H15 0.9800 . ?
C5 H5 0.9300 . ?
C16 C17 1.530(4) . ?
C16 H16A 0.9700 . ?
C16 H16B 0.9700 . ?
C20 C19 1.526(5) . ?
C20 H20A 0.9700 . ?
C20 H20B 0.9700 . ?
C18 C19 1.438(6) . ?
C18 C17 1.526(6) . ?
C18 H18A 0.9700 . ?
C18 H18B 0.9700 . ?
C17 H17A 0.9700 . ?
C17 H17B 0.9700 . ?
C19 H19A 0.9700 . ?
C19 H19B 0.9700 . ?
